data_4315474
loop_
_publ_author_name
'Daniel Lundberg'
'Ingmar Persson'
'Lars Eriksson'
'Paola D'Angelo'
'Simone de Panfilis'

_publ_contact_author_address
;Swedish University of Agricultural Sciences (SLU)
Dept. of Chemistry
P.O. Box 7015
S-750 07 Uppsala
Sweden
;
_publ_contact_author_email daniel.lundberg@kemi.slu.se
_publ_contact_author_fax +46-18-673476
_publ_contact_author_name 'Daniel Lundberg'
_publ_contact_author_phone +46-18-671549
_publ_section_title
;
 Structural Study of the N,N'-Dimethylpropyleneurea Solvated
 Lanthanoid(III) Ions in Solution and Solid State with an Analysis of the
 Ionic Radii of Lanthanoid(III) Ions
;
_journal_name_full 'Inorganic Chemistry'
_journal_page_first 4420
_journal_page_last 4432
_journal_paper_doi 10.1021/ic100034q
_journal_volume 49
_journal_year 2010
_chemical_formula_moiety 'C36 H72 Gd N12 O6, 3(I)'
_chemical_formula_structural '(Gd (C6 H12 N2 O)6) I3'
_chemical_formula_sum 'C36 H72 Gd I3 N12 O6'
_chemical_formula_weight 1307.01
_chemical_name_common 'hexakis(dmpu)gadolinium(III) iodide'
_chemical_name_systematic 'hexakis[1,3-dimethyltetrahydropyrimidin-2(1H)-one-\kO]gadolinium(III) iodide'
_space_group_IT_number 14
_symmetry_cell_setting monoclinic
_symmetry_Int_Tables_number 14
_symmetry_space_group_name_Hall '-P 2yn'
_symmetry_space_group_name_H-M 'P 1 21/n 1'
_atom_sites_solution_hydrogens geom
_atom_sites_solution_primary direct
_atom_sites_solution_secondary difmap
_audit_creation_method SHELXL-97
_cell_angle_alpha 90.0
_cell_angle_beta 92.039(1)
_cell_angle_gamma 90.0
_cell_formula_units_Z 2
_cell_length_a 12.2946(1)
_cell_length_b 11.9123(1)
_cell_length_c 17.4121(2)
_cell_measurement_reflns_used 10477
_cell_measurement_temperature 100(2)
_cell_measurement_theta_max 32.2914
_cell_measurement_theta_min 3.7237
_cell_volume 2548.51(4)
_computing_cell_refinement 'Crysalis RED (Oxford diffraction, 2008)'
_computing_data_collection 'Crysalis CCD (Oxford diffraction, 2008)'
_computing_data_reduction 'Crysalis RED'
_computing_structure_refinement 'SHELXL-97 (Sheldrick, 2008)'
_computing_structure_solution 'SHELXS-97 (Sheldrick, 2008)'
_diffrn_ambient_temperature 100(2)
_diffrn_detector_area_resol_mean 16.5467
_diffrn_measured_fraction_theta_full 0.911
_diffrn_measured_fraction_theta_max 0.911
_diffrn_measurement_device_type 'GONIOMETER OXFORD DIFFRACTION KM4 XCALIBUR2'
_diffrn_measurement_method '\w scans at different \f'
_diffrn_radiation_monochromator graphite
_diffrn_radiation_probe x-ray
_diffrn_radiation_source 'fine-focus sealed tube'
_diffrn_radiation_type MoK\a
_diffrn_radiation_wavelength 0.71073
_diffrn_reflns_av_R_equivalents 0.0336
_diffrn_reflns_av_sigmaI/netI 0.0512
_diffrn_reflns_limit_h_max 12
_diffrn_reflns_limit_h_min -17
_diffrn_reflns_limit_k_max 17
_diffrn_reflns_limit_k_min -17
_diffrn_reflns_limit_l_max 26
_diffrn_reflns_limit_l_min -21
_diffrn_reflns_number 24356
_diffrn_reflns_theta_full 32.36
_diffrn_reflns_theta_max 32.36
_diffrn_reflns_theta_min 3.73
_diffrn_standards_number 0
_exptl_absorpt_coefficient_mu 3.169
_exptl_absorpt_correction_T_max 0.73000
_exptl_absorpt_correction_T_min 0.7133779
_exptl_absorpt_correction_type multi-scan
_exptl_absorpt_process_details 'Crysalis RED (Oxford Diffraction, 2008)'
_exptl_crystal_colour colourless
_exptl_crystal_density_diffrn 1.703
_exptl_crystal_density_method 'not measured'
_exptl_crystal_description block
_exptl_crystal_F_000 1286
_exptl_crystal_size_max 0.12
_exptl_crystal_size_mid 0.11
_exptl_crystal_size_min 0.10
_refine_diff_density_max 0.716
_refine_diff_density_min -1.039
_refine_diff_density_rms 0.113
_refine_ls_extinction_coef 0.00098(5)
_refine_ls_extinction_expression Fc^*^=kFc[1+0.001xFc^2^\l^3^/sin(2\q)]^-1/4^
_refine_ls_extinction_method SHELXL
_refine_ls_goodness_of_fit_ref 0.868
_refine_ls_hydrogen_treatment constr
_refine_ls_matrix_type full
_refine_ls_number_parameters 272
_refine_ls_number_reflns 8309
_refine_ls_number_restraints 0
_refine_ls_restrained_S_all 0.868
_refine_ls_R_factor_all 0.0456
_refine_ls_R_factor_gt 0.0252
_refine_ls_shift/su_max 0.002
_refine_ls_shift/su_mean 0.000
_refine_ls_structure_factor_coef Fsqd
_refine_ls_weighting_details 'calc w=1/[\s^2^(Fo^2^)+(0.0222P)^2^] where P=(Fo^2^+2Fc^2^)/3'
_refine_ls_weighting_scheme calc
_refine_ls_wR_factor_gt 0.0491
_refine_ls_wR_factor_ref 0.0513
_reflns_number_gt 5737
_reflns_number_total 8309
_reflns_threshold_expression I>2\s(I)
_cod_data_source_file ic100034q_si_002_4.cif
_cod_data_source_block ccdc_Gd
_cod_original_sg_symbol_H-M 'P 21/n'
_cod_database_code 4315474

loop_
_symmetry_equiv_pos_as_xyz
'x, y, z'
'-x+1/2, y+1/2, -z+1/2'
'-x, -y, -z'
'x-1/2, -y-1/2, z-1/2'

loop_
_atom_site_label
_atom_site_type_symbol
_atom_site_fract_x
_atom_site_fract_y
_atom_site_fract_z
_atom_site_U_iso_or_equiv
_atom_site_adp_type
_atom_site_occupancy
_atom_site_symmetry_multiplicity
_atom_site_calc_flag
_atom_site_refinement_flags
_atom_site_disorder_assembly
_atom_site_disorder_group
Gd1 Gd 0.0000 0.0000 0.0000 0.01314(4) Uani 1 2 d S . .
I1 I 0.521955(13) 0.032775(16) 0.272787(10) 0.02857(5) Uani 1 1 d . . .
I2 I 0.0000 0.0000 0.5000 0.02421(5) Uani 1 2 d S . .
O1 O 0.15124(11) -0.10724(13) 0.01487(8) 0.0173(3) Uani 1 1 d . . .
C1 C 0.24542(17) -0.14514(18) 0.03220(12) 0.0157(4) Uani 1 1 d . . .
N11 N 0.32731(14) -0.12777(16) -0.01629(11) 0.0190(4) Uani 1 1 d . . .
C11 C 0.3045(2) -0.0677(2) -0.08793(14) 0.0261(6) Uani 1 1 d . . .
H11A H 0.2376 -0.0971 -0.1126 0.039 Uiso 1 1 calc R . .
H11B H 0.3652 -0.0779 -0.1222 0.039 Uiso 1 1 calc R . .
H11C H 0.2955 0.0124 -0.0771 0.039 Uiso 1 1 calc R . .
C13 C 0.43759(18) -0.1697(2) -0.00010(15) 0.0269(6) Uani 1 1 d . . .
H13A H 0.4909 -0.1187 -0.0232 0.032 Uiso 1 1 calc R . .
H13B H 0.4456 -0.2449 -0.0235 0.032 Uiso 1 1 calc R . .
C14 C 0.46042(19) -0.1772(2) 0.08503(15) 0.0308(6) Uani 1 1 d . . .
H14A H 0.4639 -0.1008 0.1073 0.037 Uiso 1 1 calc R . .
H14B H 0.5317 -0.2140 0.0952 0.037 Uiso 1 1 calc R . .
C15 C 0.3724(2) -0.2435(2) 0.12215(15) 0.0285(6) Uani 1 1 d . . .
H15A H 0.3785 -0.3236 0.1076 0.034 Uiso 1 1 calc R . .
H15B H 0.3817 -0.2381 0.1787 0.034 Uiso 1 1 calc R . .
N12 N 0.26402(15) -0.20082(16) 0.09785(11) 0.0206(4) Uani 1 1 d . . .
C12 C 0.1748(2) -0.2284(2) 0.14780(14) 0.0281(6) Uani 1 1 d . . .
H12A H 0.1749 -0.1759 0.1911 0.042 Uiso 1 1 calc R . .
H12B H 0.1842 -0.3052 0.1672 0.042 Uiso 1 1 calc R . .
H12C H 0.1054 -0.2228 0.1186 0.042 Uiso 1 1 calc R . .
O2 O 0.08157(12) 0.14289(12) 0.06580(9) 0.0178(3) Uani 1 1 d . . .
C2 C 0.14154(17) 0.22670(18) 0.08281(12) 0.0155(4) Uani 1 1 d . . .
N21 N 0.24093(14) 0.20897(16) 0.11697(11) 0.0183(4) Uani 1 1 d . . .
C21 C 0.28290(19) 0.0949(2) 0.12159(15) 0.0263(5) Uani 1 1 d . . .
H21A H 0.2236 0.0432 0.1329 0.039 Uiso 1 1 calc R . .
H21B H 0.3395 0.0904 0.1626 0.039 Uiso 1 1 calc R . .
H21C H 0.3139 0.0744 0.0725 0.039 Uiso 1 1 calc R . .
C23 C 0.31959(18) 0.29967(19) 0.12898(14) 0.0216(5) Uani 1 1 d . . .
H23A H 0.3645 0.3070 0.0832 0.026 Uiso 1 1 calc R . .
H23B H 0.3685 0.2819 0.1737 0.026 Uiso 1 1 calc R . .
C24 C 0.26150(18) 0.4090(2) 0.14298(14) 0.0240(5) Uani 1 1 d . . .
H24A H 0.2249 0.4057 0.1927 0.029 Uiso 1 1 calc R . .
H24B H 0.3147 0.4714 0.1454 0.029 Uiso 1 1 calc R . .
C25 C 0.17861(18) 0.4294(2) 0.07871(14) 0.0225(5) Uani 1 1 d . . .
H25A H 0.1345 0.4962 0.0906 0.027 Uiso 1 1 calc R . .
H25B H 0.2163 0.4441 0.0304 0.027 Uiso 1 1 calc R . .
N22 N 0.10744(15) 0.33160(15) 0.06868(11) 0.0180(4) Uani 1 1 d . . .
C22 C 0.00037(19) 0.3515(2) 0.03291(15) 0.0263(5) Uani 1 1 d . . .
H22A H 0.0083 0.3745 -0.0206 0.039 Uiso 1 1 calc R . .
H22B H -0.0365 0.4111 0.0608 0.039 Uiso 1 1 calc R . .
H22C H -0.0428 0.2825 0.0345 0.039 Uiso 1 1 calc R . .
O3 O -0.06050(12) -0.07001(13) 0.11167(9) 0.0195(3) Uani 1 1 d . . .
C3 C -0.11110(17) -0.09121(19) 0.17262(13) 0.0170(5) Uani 1 1 d . . .
N31 N -0.09516(15) -0.02752(17) 0.23564(11) 0.0219(4) Uani 1 1 d . . .
C31 C -0.0220(2) 0.0685(2) 0.23395(15) 0.0304(6) Uani 1 1 d . . .
H31A H 0.0437 0.0478 0.2069 0.046 Uiso 1 1 calc R . .
H31B H -0.0018 0.0911 0.2867 0.046 Uiso 1 1 calc R . .
H31C H -0.0585 0.1310 0.2071 0.046 Uiso 1 1 calc R . .
C33 C -0.1602(2) -0.0419(2) 0.30337(13) 0.0263(5) Uani 1 1 d . . .
H33A H -0.2296 -0.0003 0.2966 0.032 Uiso 1 1 calc R . .
H33B H -0.1203 -0.0116 0.3492 0.032 Uiso 1 1 calc R . .
C34 C -0.1830(2) -0.1656(2) 0.31455(14) 0.0304(6) Uani 1 1 d . . .
H34A H -0.1139 -0.2064 0.3253 0.036 Uiso 1 1 calc R . .
H34B H -0.2302 -0.1761 0.3589 0.036 Uiso 1 1 calc R . .
C35 C -0.2384(2) -0.2115(2) 0.24292(13) 0.0265(6) Uani 1 1 d . . .
H35A H -0.2407 -0.2944 0.2459 0.032 Uiso 1 1 calc R . .
H35B H -0.3143 -0.1837 0.2392 0.032 Uiso 1 1 calc R . .
N32 N -0.18134(15) -0.17784(16) 0.17415(11) 0.0205(4) Uani 1 1 d . . .
C32 C -0.20220(19) -0.2453(2) 0.10565(14) 0.0234(5) Uani 1 1 d . . .
H32A H -0.1695 -0.2089 0.0616 0.035 Uiso 1 1 calc R . .
H32B H -0.2809 -0.2524 0.0960 0.035 Uiso 1 1 calc R . .
H32C H -0.1702 -0.3200 0.1132 0.035 Uiso 1 1 calc R . .

loop_
_atom_site_aniso_label
_atom_site_aniso_U_11
_atom_site_aniso_U_22
_atom_site_aniso_U_33
_atom_site_aniso_U_23
_atom_site_aniso_U_13
_atom_site_aniso_U_12
Gd1 0.01106(7) 0.01235(8) 0.01600(8) -0.00003(6) 0.00027(5) -0.00058(6)
I1 0.02121(8) 0.04269(11) 0.02193(8) 0.00306(8) 0.00253(6) 0.00134(7)
I2 0.02818(11) 0.02080(12) 0.02380(11) -0.00291(9) 0.00315(9) -0.00381(9)
O1 0.0137(7) 0.0181(8) 0.0201(8) 0.0011(6) 0.0018(6) 0.0025(6)
C1 0.0162(11) 0.0115(11) 0.0194(12) -0.0024(9) -0.0001(9) 0.0000(8)
N11 0.0144(9) 0.0200(11) 0.0230(10) 0.0023(8) 0.0047(8) 0.0049(8)
C11 0.0276(13) 0.0248(14) 0.0266(14) 0.0046(11) 0.0101(10) 0.0045(10)
C13 0.0134(11) 0.0271(14) 0.0405(16) 0.0037(12) 0.0060(10) 0.0048(10)
C14 0.0155(12) 0.0325(15) 0.0439(17) -0.0052(12) -0.0060(11) 0.0058(11)
C15 0.0296(14) 0.0302(15) 0.0252(14) 0.0025(11) -0.0036(11) 0.0144(11)
N12 0.0188(10) 0.0228(11) 0.0204(11) 0.0044(8) 0.0010(8) 0.0055(8)
C12 0.0298(14) 0.0306(15) 0.0238(14) 0.0083(11) 0.0022(11) 0.0033(11)
O2 0.0178(8) 0.0133(8) 0.0221(9) -0.0022(6) -0.0019(6) -0.0016(6)
C2 0.0160(11) 0.0162(12) 0.0144(11) -0.0017(9) 0.0017(8) -0.0018(8)
N21 0.0162(9) 0.0147(10) 0.0237(11) -0.0007(8) -0.0033(8) -0.0006(7)
C21 0.0208(12) 0.0194(13) 0.0380(15) -0.0015(11) -0.0085(10) 0.0043(10)
C23 0.0142(11) 0.0225(13) 0.0282(13) -0.0057(10) -0.0006(9) -0.0046(9)
C24 0.0221(12) 0.0149(13) 0.0349(15) -0.0064(10) 0.0020(10) -0.0047(9)
C25 0.0242(12) 0.0136(12) 0.0298(14) -0.0020(10) 0.0035(10) -0.0029(9)
N22 0.0178(9) 0.0131(10) 0.0228(11) -0.0015(8) -0.0039(8) -0.0010(7)
C22 0.0249(13) 0.0172(13) 0.0361(15) -0.0005(11) -0.0083(11) 0.0046(10)
O3 0.0186(8) 0.0216(9) 0.0184(8) 0.0015(7) 0.0035(6) -0.0021(6)
C3 0.0147(10) 0.0181(12) 0.0182(11) 0.0036(9) -0.0002(9) 0.0046(9)
N31 0.0214(10) 0.0261(11) 0.0184(10) -0.0010(8) 0.0006(8) -0.0028(8)
C31 0.0288(13) 0.0319(15) 0.0303(14) -0.0067(12) -0.0003(11) -0.0089(12)
C33 0.0298(13) 0.0327(14) 0.0167(12) -0.0025(11) 0.0026(10) 0.0000(11)
C34 0.0409(16) 0.0294(15) 0.0215(13) 0.0060(11) 0.0105(11) 0.0038(12)
C35 0.0324(14) 0.0211(13) 0.0271(14) 0.0038(10) 0.0163(11) -0.0027(10)
N32 0.0236(10) 0.0206(11) 0.0178(10) 0.0012(8) 0.0050(8) -0.0012(8)
C32 0.0255(13) 0.0213(13) 0.0237(13) -0.0005(10) 0.0044(10) -0.0055(10)

loop_
_atom_type_symbol
_atom_type_description
_atom_type_scat_dispersion_real
_atom_type_scat_dispersion_imag
_atom_type_scat_source
C C 0.0033 0.0016 'International Tables Vol C Tables 4.2.6.8 and 6.1.1.4'
H H 0.0000 0.0000 'International Tables Vol C Tables 4.2.6.8 and 6.1.1.4'
Gd Gd -0.1653 3.9035 'International Tables Vol C Tables 4.2.6.8 and 6.1.1.4'
I I -0.4742 1.8119 'International Tables Vol C Tables 4.2.6.8 and 6.1.1.4'
N N 0.0061 0.0033 'International Tables Vol C Tables 4.2.6.8 and 6.1.1.4'
O O 0.0106 0.0060 'International Tables Vol C Tables 4.2.6.8 and 6.1.1.4'

loop_
_geom_angle_atom_site_label_1
_geom_angle_atom_site_label_2
_geom_angle_atom_site_label_3
_geom_angle
_geom_angle_site_symmetry_1
_geom_angle_site_symmetry_3
_geom_angle_publ_flag
O1 Gd1 O1 180.00(7) 3 . ?
O1 Gd1 O3 90.71(5) 3 . ?
O1 Gd1 O3 89.29(5) . . ?
O1 Gd1 O3 89.29(5) 3 3 ?
O1 Gd1 O3 90.71(5) . 3 ?
O3 Gd1 O3 180.00(10) . 3 ?
O1 Gd1 O2 88.90(5) 3 . ?
O1 Gd1 O2 91.10(5) . . ?
O3 Gd1 O2 89.74(5) . . ?
O3 Gd1 O2 90.26(5) 3 . ?
O1 Gd1 O2 91.10(5) 3 3 ?
O1 Gd1 O2 88.90(5) . 3 ?
O3 Gd1 O2 90.26(5) . 3 ?
O3 Gd1 O2 89.74(5) 3 3 ?
O2 Gd1 O2 180.00(8) . 3 ?
C1 O1 Gd1 165.21(14) . . ?
O1 C1 N12 120.52(19) . . ?
O1 C1 N11 119.3(2) . . ?
N12 C1 N11 120.1(2) . . ?
C1 N11 C11 119.01(18) . . ?
C1 N11 C13 122.19(19) . . ?
C11 N11 C13 118.79(18) . . ?
N11 C11 H11A 109.5 . . ?
N11 C11 H11B 109.5 . . ?
H11A C11 H11B 109.5 . . ?
N11 C11 H11C 109.5 . . ?
H11A C11 H11C 109.5 . . ?
H11B C11 H11C 109.5 . . ?
N11 C13 C14 110.48(19) . . ?
N11 C13 H13A 109.6 . . ?
C14 C13 H13A 109.6 . . ?
N11 C13 H13B 109.6 . . ?
C14 C13 H13B 109.6 . . ?
H13A C13 H13B 108.1 . . ?
C13 C14 C15 110.1(2) . . ?
C13 C14 H14A 109.6 . . ?
C15 C14 H14A 109.6 . . ?
C13 C14 H14B 109.6 . . ?
C15 C14 H14B 109.6 . . ?
H14A C14 H14B 108.2 . . ?
N12 C15 C14 110.6(2) . . ?
N12 C15 H15A 109.5 . . ?
C14 C15 H15A 109.5 . . ?
N12 C15 H15B 109.5 . . ?
C14 C15 H15B 109.5 . . ?
H15A C15 H15B 108.1 . . ?
C1 N12 C12 120.81(19) . . ?
C1 N12 C15 122.89(19) . . ?
C12 N12 C15 116.20(19) . . ?
N12 C12 H12A 109.5 . . ?
N12 C12 H12B 109.5 . . ?
H12A C12 H12B 109.5 . . ?
N12 C12 H12C 109.5 . . ?
H12A C12 H12C 109.5 . . ?
H12B C12 H12C 109.5 . . ?
C2 O2 Gd1 162.07(14) . . ?
O2 C2 N22 121.1(2) . . ?
O2 C2 N21 119.1(2) . . ?
N22 C2 N21 119.8(2) . . ?
C2 N21 C21 118.82(19) . . ?
C2 N21 C23 121.96(19) . . ?
C21 N21 C23 116.83(18) . . ?
N21 C21 H21A 109.5 . . ?
N21 C21 H21B 109.5 . . ?
H21A C21 H21B 109.5 . . ?
N21 C21 H21C 109.5 . . ?
H21A C21 H21C 109.5 . . ?
H21B C21 H21C 109.5 . . ?
N21 C23 C24 110.31(18) . . ?
N21 C23 H23A 109.6 . . ?
C24 C23 H23A 109.6 . . ?
N21 C23 H23B 109.6 . . ?
C24 C23 H23B 109.6 . . ?
H23A C23 H23B 108.1 . . ?
C25 C24 C23 109.3(2) . . ?
C25 C24 H24A 109.8 . . ?
C23 C24 H24A 109.8 . . ?
C25 C24 H24B 109.8 . . ?
C23 C24 H24B 109.8 . . ?
H24A C24 H24B 108.3 . . ?
N22 C25 C24 110.29(19) . . ?
N22 C25 H25A 109.6 . . ?
C24 C25 H25A 109.6 . . ?
N22 C25 H25B 109.6 . . ?
C24 C25 H25B 109.6 . . ?
H25A C25 H25B 108.1 . . ?
C2 N22 C22 120.24(19) . . ?
C2 N22 C25 122.63(19) . . ?
C22 N22 C25 116.68(19) . . ?
N22 C22 H22A 109.5 . . ?
N22 C22 H22B 109.5 . . ?
H22A C22 H22B 109.5 . . ?
N22 C22 H22C 109.5 . . ?
H22A C22 H22C 109.5 . . ?
H22B C22 H22C 109.5 . . ?
C3 O3 Gd1 166.55(14) . . ?
O3 C3 N31 120.5(2) . . ?
O3 C3 N32 120.1(2) . . ?
N31 C3 N32 119.5(2) . . ?
C3 N31 C31 119.97(19) . . ?
C3 N31 C33 121.76(19) . . ?
C31 N31 C33 117.7(2) . . ?
N31 C31 H31A 109.5 . . ?
N31 C31 H31B 109.5 . . ?
H31A C31 H31B 109.5 . . ?
N31 C31 H31C 109.5 . . ?
H31A C31 H31C 109.5 . . ?
H31B C31 H31C 109.5 . . ?
N31 C33 C34 109.1(2) . . ?
N31 C33 H33A 109.9 . . ?
C34 C33 H33A 109.9 . . ?
N31 C33 H33B 109.9 . . ?
C34 C33 H33B 109.9 . . ?
H33A C33 H33B 108.3 . . ?
C35 C34 C33 109.1(2) . . ?
C35 C34 H34A 109.9 . . ?
C33 C34 H34A 109.9 . . ?
C35 C34 H34B 109.9 . . ?
C33 C34 H34B 109.9 . . ?
H34A C34 H34B 108.3 . . ?
N32 C35 C34 111.3(2) . . ?
N32 C35 H35A 109.4 . . ?
C34 C35 H35A 109.4 . . ?
N32 C35 H35B 109.4 . . ?
C34 C35 H35B 109.4 . . ?
H35A C35 H35B 108.0 . . ?
C3 N32 C32 120.13(18) . . ?
C3 N32 C35 123.5(2) . . ?
C32 N32 C35 116.35(18) . . ?
N32 C32 H32A 109.5 . . ?
N32 C32 H32B 109.5 . . ?
H32A C32 H32B 109.5 . . ?
N32 C32 H32C 109.5 . . ?
H32A C32 H32C 109.5 . . ?
H32B C32 H32C 109.5 . . ?

loop_
_geom_bond_atom_site_label_1
_geom_bond_atom_site_label_2
_geom_bond_distance
_geom_bond_site_symmetry_2
_geom_bond_publ_flag
Gd1 O1 2.2632(14) 3 ?
Gd1 O1 2.2632(14) . ?
Gd1 O3 2.2655(15) . ?
Gd1 O3 2.2656(15) 3 ?
Gd1 O2 2.2658(15) . ?
Gd1 O2 2.2658(15) 3 ?
O1 C1 1.269(2) . ?
C1 N12 1.334(3) . ?
C1 N11 1.353(3) . ?
N11 C11 1.457(3) . ?
N11 C13 1.463(3) . ?
C11 H11A 0.9800 . ?
C11 H11B 0.9800 . ?
C11 H11C 0.9800 . ?
C13 C14 1.501(4) . ?
C13 H13A 0.9900 . ?
C13 H13B 0.9900 . ?
C14 C15 1.504(3) . ?
C14 H14A 0.9900 . ?
C14 H14B 0.9900 . ?
C15 N12 1.474(3) . ?
C15 H15A 0.9900 . ?
C15 H15B 0.9900 . ?
N12 C12 1.462(3) . ?
C12 H12A 0.9800 . ?
C12 H12B 0.9800 . ?
C12 H12C 0.9800 . ?
O2 C2 1.270(2) . ?
C2 N22 1.338(3) . ?
C2 N21 1.356(3) . ?
N21 C21 1.454(3) . ?
N21 C23 1.460(3) . ?
C21 H21A 0.9800 . ?
C21 H21B 0.9800 . ?
C21 H21C 0.9800 . ?
C23 C24 1.510(3) . ?
C23 H23A 0.9900 . ?
C23 H23B 0.9900 . ?
C24 C25 1.506(3) . ?
C24 H24A 0.9900 . ?
C24 H24B 0.9900 . ?
C25 N22 1.463(3) . ?
C25 H25A 0.9900 . ?
C25 H25B 0.9900 . ?
N22 C22 1.456(3) . ?
C22 H22A 0.9800 . ?
C22 H22B 0.9800 . ?
C22 H22C 0.9800 . ?
O3 C3 1.274(2) . ?
C3 N31 1.343(3) . ?
C3 N32 1.346(3) . ?
N31 C31 1.456(3) . ?
N31 C33 1.458(3) . ?
C31 H31A 0.9800 . ?
C31 H31B 0.9800 . ?
C31 H31C 0.9800 . ?
C33 C34 1.514(4) . ?
C33 H33A 0.9900 . ?
C33 H33B 0.9900 . ?
C34 C35 1.502(3) . ?
C34 H34A 0.9900 . ?
C34 H34B 0.9900 . ?
C35 N32 1.465(3) . ?
C35 H35A 0.9900 . ?
C35 H35B 0.9900 . ?
N32 C32 1.453(3) . ?
C32 H32A 0.9800 . ?
C32 H32B 0.9800 . ?
C32 H32C 0.9800 . ?

loop_
_geom_torsion_atom_site_label_1
_geom_torsion_atom_site_label_2
_geom_torsion_atom_site_label_3
_geom_torsion_atom_site_label_4
_geom_torsion
_geom_torsion_site_symmetry_1
_geom_torsion_site_symmetry_2
_geom_torsion_site_symmetry_3
_geom_torsion_site_symmetry_4
_geom_torsion_publ_flag
O3 Gd1 O1 C1 -90.3(6) . . . . ?
O3 Gd1 O1 C1 89.7(6) 3 . . . ?
O2 Gd1 O1 C1 -0.6(6) . . . . ?
Gd1 O1 C1 N12 90.7(6) . . . . ?
Gd1 O1 C1 N11 -88.7(6) . . . . ?
O1 C1 N11 C11 -1.1(3) . . . . ?
N12 C1 N11 C11 179.4(2) . . . . ?
O1 C1 N11 C13 -179.6(2) . . . . ?
N12 C1 N11 C13 0.9(3) . . . . ?
C1 N11 C13 C14 -28.8(3) . . . . ?
C11 N11 C13 C14 152.7(2) . . . . ?
N11 C13 C14 C15 52.7(3) . . . . ?
C13 C14 C15 N12 -50.4(3) . . . . ?
O1 C1 N12 C12 5.7(3) . . . . ?
N11 C1 N12 C12 -174.9(2) . . . . ?
O1 C1 N12 C15 -178.0(2) . . . . ?
N11 C1 N12 C15 1.5(3) . . . . ?
C14 C15 N12 C1 24.3(3) . . . . ?
C14 C15 N12 C12 -159.2(2) . . . . ?
O1 Gd1 O2 C2 -102.9(5) 3 . . . ?
O1 Gd1 O2 C2 77.1(5) . . . . ?
O3 Gd1 O2 C2 166.3(5) . . . . ?
O3 Gd1 O2 C2 -13.7(5) 3 . . . ?
Gd1 O2 C2 N22 87.3(5) . . . . ?
Gd1 O2 C2 N21 -93.8(5) . . . . ?
O2 C2 N21 C21 10.0(3) . . . . ?
N22 C2 N21 C21 -171.1(2) . . . . ?
O2 C2 N21 C23 171.86(19) . . . . ?
N22 C2 N21 C23 -9.2(3) . . . . ?
C2 N21 C23 C24 32.5(3) . . . . ?
C21 N21 C23 C24 -165.3(2) . . . . ?
N21 C23 C24 C25 -53.3(3) . . . . ?
C23 C24 C25 N22 52.7(3) . . . . ?
O2 C2 N22 C22 -0.3(3) . . . . ?
N21 C2 N22 C22 -179.2(2) . . . . ?
O2 C2 N22 C25 -172.4(2) . . . . ?
N21 C2 N22 C25 8.7(3) . . . . ?
C24 C25 N22 C2 -31.6(3) . . . . ?
C24 C25 N22 C22 156.1(2) . . . . ?
O1 Gd1 O3 C3 -10.7(6) 3 . . . ?
O1 Gd1 O3 C3 169.3(6) . . . . ?
O2 Gd1 O3 C3 78.2(6) . . . . ?
O2 Gd1 O3 C3 -101.8(6) 3 . . . ?
Gd1 O3 C3 N31 -77.7(7) . . . . ?
Gd1 O3 C3 N32 102.2(6) . . . . ?
O3 C3 N31 C31 1.8(3) . . . . ?
N32 C3 N31 C31 -178.1(2) . . . . ?
O3 C3 N31 C33 173.3(2) . . . . ?
N32 C3 N31 C33 -6.6(3) . . . . ?
C3 N31 C33 C34 37.2(3) . . . . ?
C31 N31 C33 C34 -151.1(2) . . . . ?
N31 C33 C34 C35 -56.6(3) . . . . ?
C33 C34 C35 N32 48.2(3) . . . . ?
O3 C3 N32 C32 -1.9(3) . . . . ?
N31 C3 N32 C32 178.0(2) . . . . ?
O3 C3 N32 C35 176.7(2) . . . . ?
N31 C3 N32 C35 -3.4(3) . . . . ?
C34 C35 N32 C3 -19.0(3) . . . . ?
C34 C35 N32 C32 159.6(2) . . . . ?
